data_7021513
loop_
_publ_author_name
'Chang, Tsuhen M.'
'Tomat, Elisa'

_publ_section_title
;
 Disulfide/thiol switches in thiosemicarbazone ligands for redox-directed
 iron chelation.
;
_journal_issue 22
_journal_name_full 'Dalton transactions (Cambridge, England : 2003)'
_journal_page_first 7846
_journal_page_last 7849
_journal_paper_doi 10.1039/c3dt50824b
_journal_volume 42
_journal_year 2013
_chemical_formula_moiety 'C18 H19 Fe N6 S4, B F4, 0.75(C3 H6 O), 0.25(C6 H11)'
_chemical_formula_sum 'C21 H27 B F4 Fe N6 O S4'
_chemical_formula_weight 650.39
_chemical_name_systematic
;
?
;
_space_group_crystal_system orthorhombic
_space_group_IT_number 61
_space_group_name_Hall '-P 2ac 2ab'
_space_group_name_H-M_alt 'P b c a'
_symmetry_space_group_name_Hall '-P 2ac 2ab'
_symmetry_space_group_name_H-M 'P b c a'
_atom_sites_solution_hydrogens geom
_atom_sites_solution_primary direct
_atom_sites_solution_secondary difmap
_audit_creation_date 2012-12-11
_audit_creation_method
;
Olex2 1.2
(compiled Oct 26 2012 17:09:49, GUI svn.r4371)
;
_cell_angle_alpha 90.00
_cell_angle_beta 90.00
_cell_angle_gamma 90.00
_cell_formula_units_Z 8
_cell_length_a 18.6075(8)
_cell_length_b 15.6202(7)
_cell_length_c 19.2840(8)
_cell_measurement_reflns_used 7973
_cell_measurement_temperature 100
_cell_measurement_theta_max 25.43
_cell_measurement_theta_min 2.38
_cell_volume 5604.9(4)
_computing_data_reduction 'SAINT v7.68A (Bruker, 2009)'
_computing_molecular_graphics
;
O. V. Dolomanov, L. J. Bourhis, R. J. Gildea, J. A. K. Howard and H. Puschmann,
OLEX2: a complete structure solution, refinement and analysis program.
J. Appl. Cryst. (2009). 42, 339-341.
;
_computing_publication_material
;
O. V. Dolomanov, L. J. Bourhis, R. J. Gildea, J. A. K. Howard and H. Puschmann,
OLEX2: a complete structure solution, refinement and analysis program.
J. Appl. Cryst. (2009). 42, 339-341.
;
_computing_structure_refinement
;
XL, G.M. Sheldrick, Acta Cryst.
(2008). A64, 112-122
;
_computing_structure_solution 'SHELXS-97 (Sheldrick, 2008)'
_diffrn_ambient_temperature 99.99
_diffrn_measured_fraction_theta_full 1.000
_diffrn_measured_fraction_theta_max 1.000
_diffrn_measurement_device_type 'Bruker APEX-II CCD'
_diffrn_measurement_method '\f and \w scans'
_diffrn_radiation_monochromator graphite
_diffrn_radiation_type MoK\a
_diffrn_radiation_wavelength 0.71073
_diffrn_reflns_av_R_equivalents 0.0514
_diffrn_reflns_av_unetI/netI 0.0281
_diffrn_reflns_limit_h_max 22
_diffrn_reflns_limit_h_min -16
_diffrn_reflns_limit_k_max 18
_diffrn_reflns_limit_k_min -18
_diffrn_reflns_limit_l_max 23
_diffrn_reflns_limit_l_min -15
_diffrn_reflns_number 49096
_diffrn_reflns_theta_full 25.00
_diffrn_reflns_theta_max 25.35
_diffrn_reflns_theta_min 2.00
_diffrn_source 'fine-focus sealed tube'
_diffrn_source_current 1.0
_diffrn_source_power 0.05
_diffrn_source_voltage 50.0
_diffrn_standards_number 0
_exptl_absorpt_coefficient_mu 0.891
_exptl_absorpt_correction_T_max 0.7453
_exptl_absorpt_correction_T_min 0.5687
_exptl_absorpt_correction_type multi-scan
_exptl_absorpt_process_details
;
SADABS-2008/1 (Bruker,2008) was used for absorption correction.
wR2(int) was 0.0663 before and 0.0563 after correction.
The Ratio of minimum to maximum transmission is 0.7630.
The \l/2 correction factor is 0.0015.
;
_exptl_crystal_density_diffrn 1.541
_exptl_crystal_density_method 'not measured'
_exptl_crystal_F_000 2672
_exptl_crystal_size_max 0.33
_exptl_crystal_size_mid 0.2
_exptl_crystal_size_min 0.09
_refine_diff_density_max 0.801
_refine_diff_density_min -0.304
_refine_diff_density_rms 0.063
_refine_ls_extinction_method none
_refine_ls_goodness_of_fit_ref 1.037
_refine_ls_hydrogen_treatment mixed
_refine_ls_matrix_type full
_refine_ls_number_parameters 401
_refine_ls_number_reflns 5132
_refine_ls_number_restraints 29
_refine_ls_restrained_S_all 1.040
_refine_ls_R_factor_all 0.0495
_refine_ls_R_factor_gt 0.0312
_refine_ls_shift/su_max 0.001
_refine_ls_shift/su_mean 0.000
_refine_ls_structure_factor_coef Fsqd
_refine_ls_weighting_details 'calc w=1/[\s^2^(Fo^2^)+(0.0286P)^2^+6.2022P] where P=(Fo^2^+2Fc^2^)/3'
_refine_ls_weighting_scheme calc
_refine_ls_wR_factor_gt 0.0702
_refine_ls_wR_factor_ref 0.0806
_reflns_number_gt 3923
_reflns_number_total 5132
_reflns_threshold_expression >2sigma(I)
_cod_data_source_file c3dt50824b.txt
_cod_data_source_block mo_et203e_0ma
_cod_original_cell_volume 5605.0(4)
_cod_database_code 7021513
_olex2_refinement_description
;
1. Fixed Uiso
At 1.2 times of:
{H13A,H13B} of C13, H4B of C4B, H5B of C5B, {H12A,H12B} of C12A, H2A of C2,
{H11A,H11B} of C11A, H3A of C3, H7 of C7, H4 of C4, H3B of C3B, H2BA of C2B,
H7B of C7B, {H14A,H14B} of C14, H5 of C5
At 1.5 times of:
{H9BA,H9BB,H9BC} of C9B, {H9A,H9B,H9C} of C9, {H10A,H10B,H10C} of C10A,
{H10D,H10E,H10F} of C10, {H12C,H12D,H12E} of C12
2. Restrained distances
H12A-C12A = C12A-H12B
0.99 with sigma of 0.02
H11A-C11A = C11A-H11A
0.99 with sigma of 0.02
C11A-C10A = C12A-C11A
1.54 with sigma of 0.02
C13-C12A
1.54 with sigma of 0.02
C15-C14
1.54 with sigma of 0.02
C14-C13
1.54 with sigma of 0.02
H12A-H12B
1.456 with sigma of 0.04
H11A-H11B
1.456 with sigma of 0.04
3. Rigid bond restraints
C10A, C11A, C12A
with sigma for 1-2 distances of 0.01 and sigma for 1-3 distances of 0.01
C10, C11, C12
with sigma for 1-2 distances of 0.01 and sigma for 1-3 distances of 0.01
4. Uiso/Uaniso restraints and constraints
Uanis(C11) ~ Ueq: with sigma of 0.1 and sigma for terminal atoms of 0.2
Uanis(C11A) ~ Ueq: with sigma of 0.1 and sigma for terminal atoms of 0.2
Uanis(F4) = Uanis(F4A)
Uanis(C10) = Uanis(C10A)
Uanis(C11) = Uanis(C11A)
Uanis(C12) = Uanis(C12A)
Uanis(F2) = Uanis(F2A)
5. Others
Sof(F4)=1-Sof(F4A)
Sof(F2)=1-Sof(F2A)
Fixed Sof: O1(0.75) C12(0.75) H12C(0.75) H12D(0.75) H12E(0.75) C11(0.75)
C10(0.75) H10D(0.75) H10E(0.75) H10F(0.75) C15(0.25) C14(0.25) H14A(0.25)
H14B(0.25) C13(0.25) H13A(0.25) H13B(0.25) C10A(0.25) H10A(0.25) H10B(0.25)
H10C(0.25) C11A(0.25) H11A(0.25) H11B(0.25) C12A(0.25) H12A(0.25) H12B(0.25)
6.a Secondary CH2 refined with riding coordinates:
C14(H14A,H14B), C13(H13A,H13B), C11A(H11A,H11B), C12A(H12A,H12B)
6.b Aromatic/amide H refined with riding coordinates:
C7B(H7B), C2B(H2BA), C3B(H3B), C4B(H4B), C5B(H5B), C7(H7), C2(H2A), C3(H3A),
C4(H4), C5(H5)
6.c Idealised Me refined as rotating group:
C9B(H9BA,H9BB,H9BC), C9(H9A,H9B,H9C), C12(H12C,H12D,H12E), C10(H10D,H10E,
H10F), C10A(H10A,H10B,H10C)
;

loop_
_space_group_symop_id
_space_group_symop_operation_xyz
1 'x, y, z'
2 'x+1/2, -y+1/2, -z'
3 '-x, y+1/2, -z+1/2'
4 '-x+1/2, -y, z+1/2'
5 '-x, -y, -z'
6 '-x-1/2, y-1/2, z'
7 'x, -y-1/2, z-1/2'
8 'x-1/2, y, -z-1/2'

loop_
_atom_site_label
_atom_site_type_symbol
_atom_site_fract_x
_atom_site_fract_y
_atom_site_fract_z
_atom_site_U_iso_or_equiv
_atom_site_adp_type
_atom_site_occupancy
_atom_site_symmetry_multiplicity
_atom_site_calc_flag
_atom_site_refinement_flags
_atom_site_disorder_assembly
_atom_site_disorder_group
Fe1 Fe 0.151304(17) 0.74885(2) 0.243479(16) 0.01560(10) Uani 1 1 d . A 6
S2B S 0.06293(3) 0.80812(4) 0.31602(3) 0.02192(15) Uani 1 1 d . A 6
S1B S 0.22798(3) 0.68465(4) 0.17344(3) 0.02013(15) Uani 1 1 d . A 6
S2 S 0.05309(3) 0.68971(4) 0.18417(3) 0.01999(15) Uani 1 1 d . A 6
S1 S 0.23677(3) 0.81379(4) 0.30284(3) 0.02196(15) Uani 1 1 d . A 6
F2 F 0.0849(8) 0.0887(9) 1.0129(7) 0.0336(12) Uani 0.287(19) 1 d P B 1
F3 F 0.08010(10) 0.00461(12) 0.92479(9) 0.0511(5) Uani 1 1 d . B .
F4 F 0.0718(3) -0.0494(4) 1.0210(3) 0.0413(9) Uani 0.389(5) 1 d P B 1
F1 F 0.17929(9) 0.00306(11) 0.99345(9) 0.0422(4) Uani 1 1 d . B .
N3 N -0.02714(12) 0.78935(16) 0.10516(11) 0.0242(5) Uani 1 1 d . A .
N2B N 0.08912(11) 0.64724(15) 0.34850(11) 0.0222(5) Uani 1 1 d . A .
N1B N 0.15251(10) 0.65696(13) 0.31028(10) 0.0181(4) Uani 1 1 d . . .
N1 N 0.14431(10) 0.83970(13) 0.17594(10) 0.0172(4) Uani 1 1 d . . .
N2 N 0.07673(11) 0.84907(14) 0.14488(11) 0.0194(5) Uani 1 1 d . A .
C1 C 0.28781(13) 0.87463(15) 0.24573(13) 0.0217(6) Uani 1 1 d . . .
O1 O 0.10875(16) 0.7249(3) 0.50589(13) 0.0616(11) Uani 0.75 1 d P C 1
C8B C 0.04541(13) 0.71520(16) 0.35742(12) 0.0210(6) Uani 1 1 d . . .
C7B C 0.20223(13) 0.60160(16) 0.32529(13) 0.0222(6) Uani 1 1 d . A .
H7B H 0.1929 0.5640 0.3629 0.027 Uiso 1 1 calc R . .
C6B C 0.27042(13) 0.59183(16) 0.29013(13) 0.0225(6) Uani 1 1 d . . .
C1B C 0.28610(13) 0.62420(15) 0.22340(13) 0.0219(6) Uani 1 1 d . A .
C2B C 0.35279(13) 0.60344(17) 0.19357(15) 0.0291(6) Uani 1 1 d . . .
H2BA H 0.3635 0.6228 0.1480 0.035 Uiso 1 1 calc R A .
C3B C 0.40303(15) 0.55546(18) 0.22910(17) 0.0358(7) Uani 1 1 d . A .
H3B H 0.4482 0.5434 0.2083 0.043 Uiso 1 1 calc R . .
C4B C 0.38792(15) 0.52484(17) 0.29485(17) 0.0357(7) Uani 1 1 d . . .
H4B H 0.4229 0.4927 0.3196 0.043 Uiso 1 1 calc R A .
C5B C 0.32221(15) 0.54114(17) 0.32406(15) 0.0314(7) Uani 1 1 d . A .
H5B H 0.3113 0.5177 0.3683 0.038 Uiso 1 1 calc R . .
N3B N -0.01099(11) 0.70436(14) 0.39892(10) 0.0261(5) Uani 1 1 d . A .
C9B C -0.06379(16) 0.77233(19) 0.40888(15) 0.0374(7) Uani 1 1 d . . .
H9BA H -0.0412 0.8206 0.4330 0.056 Uiso 1 1 calc R A .
H9BB H -0.1039 0.7506 0.4367 0.056 Uiso 1 1 calc R . .
H9BC H -0.0817 0.7915 0.3637 0.056 Uiso 1 1 calc R . .
C8 C 0.03256(13) 0.78094(16) 0.14154(11) 0.0184(5) Uani 1 1 d . . .
C9 C -0.08242(14) 0.72360(19) 0.10244(14) 0.0306(7) Uani 1 1 d . . .
H9A H -0.0630 0.6723 0.0800 0.046 Uiso 1 1 calc R A .
H9B H -0.1236 0.7448 0.0759 0.046 Uiso 1 1 calc R . .
H9C H -0.0978 0.7094 0.1497 0.046 Uiso 1 1 calc R . .
C7 C 0.19252(13) 0.89280(15) 0.15347(13) 0.0198(5) Uani 1 1 d . A .
H7 H 0.1795 0.9276 0.1151 0.024 Uiso 1 1 calc R . .
C6 C 0.26407(13) 0.90432(15) 0.18089(13) 0.0209(5) Uani 1 1 d . A .
C2 C 0.35682(14) 0.89886(17) 0.26799(15) 0.0284(6) Uani 1 1 d . A .
H2A H 0.3736 0.8805 0.3121 0.034 Uiso 1 1 calc R . .
C3 C 0.40048(15) 0.94885(18) 0.22689(16) 0.0346(7) Uani 1 1 d . . .
H3A H 0.4471 0.9640 0.2429 0.042 Uiso 1 1 calc R A .
C4 C 0.37759(15) 0.97739(17) 0.16271(16) 0.0336(7) Uani 1 1 d . A .
H4 H 0.4083 1.0111 0.1344 0.040 Uiso 1 1 calc R . .
C5 C 0.30981(14) 0.95612(16) 0.14070(14) 0.0271(6) Uani 1 1 d . . .
H5 H 0.2933 0.9769 0.0972 0.033 Uiso 1 1 calc R A .
C12 C 0.1606(6) 0.8612(10) 0.4893(15) 0.058(2) Uani 0.75 1 d PU C 1
H12C H 0.1536 0.8770 0.4406 0.086 Uiso 0.75 1 calc PR C 1
H12D H 0.2053 0.8867 0.5065 0.086 Uiso 0.75 1 calc PR C 1
H12E H 0.1201 0.8824 0.5169 0.086 Uiso 0.75 1 calc PR C 1
C11 C 0.1647(6) 0.7672(8) 0.4954(5) 0.0315(16) Uani 0.75 1 d PU C 1
C10 C 0.2344(9) 0.7251(14) 0.4875(11) 0.046(2) Uani 0.75 1 d PU C 1
H10D H 0.2302 0.6648 0.5007 0.070 Uiso 0.75 1 calc PR C 1
H10E H 0.2699 0.7533 0.5174 0.070 Uiso 0.75 1 calc PR C 1
H10F H 0.2500 0.7291 0.4390 0.070 Uiso 0.75 1 calc PR C 1
B1 B 0.10720(17) 0.0211(2) 0.99042(15) 0.0254(7) Uani 1 1 d . . .
F4A F 0.07129(19) -0.0113(3) 1.0489(2) 0.0413(9) Uani 0.611(5) 1 d P B 2
H2B H 0.0856(13) 0.6065(16) 0.3731(12) 0.013(7) Uiso 1 1 d . . .
H2 H 0.0742(14) 0.8838(17) 0.1156(13) 0.020(7) Uiso 1 1 d . . .
C15 C 0.0000 1.0000 0.5000 0.078(4) Uani 0.50 2 d SPD . 2
C14 C 0.0720(8) 0.9768(10) 0.4805(8) 0.069(5) Uani 0.25 1 d PD D 2
H14A H 0.1072 1.0149 0.5037 0.083 Uiso 0.25 1 calc PR D 2
H14B H 0.0783 0.9822 0.4297 0.083 Uiso 0.25 1 calc PR D 2
C13 C 0.0836(8) 0.8843(9) 0.5031(7) 0.055(4) Uani 0.25 1 d PD D 2
H13A H 0.0691 0.8782 0.5523 0.066 Uiso 0.25 1 calc PR D 2
H13B H 0.0523 0.8465 0.4751 0.066 Uiso 0.25 1 calc PR D 2
C10A C 0.233(3) 0.719(5) 0.494(4) 0.046(2) Uani 0.25 1 d PDU D 2
H10A H 0.2582 0.7536 0.4591 0.070 Uiso 0.25 1 calc PR D 2
H10B H 0.2278 0.6605 0.4773 0.070 Uiso 0.25 1 calc PR D 2
H10C H 0.2607 0.7194 0.5373 0.070 Uiso 0.25 1 calc PR D 2
C11A C 0.158(2) 0.758(3) 0.5074(19) 0.0315(16) Uani 0.25 1 d PDU D 2
H11A H 0.1224 0.7320 0.4757 0.038 Uiso 0.25 1 calc PRD D 2
H11B H 0.1429 0.7463 0.5557 0.038 Uiso 0.25 1 calc PRD D 2
C12A C 0.1610(16) 0.856(3) 0.495(5) 0.058(2) Uani 0.25 1 d PDU D 2
H12A H 0.1922 0.8839 0.5300 0.069 Uiso 0.25 1 calc PRD D 2
H12B H 0.1794 0.8689 0.4483 0.069 Uiso 0.25 1 calc PRD D 2
F2A F 0.0979(3) 0.1129(5) 0.9992(3) 0.0336(12) Uani 0.713(19) 1 d P B 2
H3 H -0.0346(17) 0.832(2) 0.0865(16) 0.039(10) Uiso 1 1 d . . .

loop_
_atom_site_aniso_label
_atom_site_aniso_U_11
_atom_site_aniso_U_22
_atom_site_aniso_U_33
_atom_site_aniso_U_23
_atom_site_aniso_U_13
_atom_site_aniso_U_12
Fe1 0.01600(17) 0.01397(18) 0.01683(17) 0.00515(14) -0.00073(14) -0.00006(15)
S2B 0.0245(3) 0.0186(3) 0.0227(3) 0.0054(3) 0.0067(3) -0.0002(3)
S1B 0.0185(3) 0.0188(3) 0.0231(3) 0.0031(3) 0.0002(2) 0.0028(3)
S2 0.0180(3) 0.0185(3) 0.0234(3) 0.0058(3) -0.0030(3) -0.0002(3)
S1 0.0220(3) 0.0210(3) 0.0228(3) 0.0032(3) -0.0036(3) -0.0032(3)
F2 0.053(2) 0.012(3) 0.037(2) -0.0035(18) -0.0111(16) 0.0093(19)
F3 0.0567(12) 0.0502(12) 0.0462(10) -0.0313(9) -0.0156(9) 0.0189(9)
F4 0.0376(11) 0.046(3) 0.040(2) 0.0264(15) 0.0047(17) 0.0084(18)
F1 0.0272(9) 0.0444(11) 0.0551(11) 0.0067(8) 0.0011(8) 0.0108(8)
N3 0.0196(12) 0.0344(15) 0.0186(11) 0.0095(10) -0.0015(9) 0.0039(10)
N2B 0.0260(12) 0.0209(13) 0.0198(11) 0.0127(10) -0.0002(9) -0.0056(10)
N1B 0.0180(10) 0.0177(11) 0.0187(10) 0.0040(8) -0.0018(9) -0.0030(9)
N1 0.0153(10) 0.0180(11) 0.0184(10) 0.0040(9) 0.0005(8) 0.0026(8)
N2 0.0185(11) 0.0212(12) 0.0186(11) 0.0107(10) 0.0003(9) 0.0037(9)
C1 0.0206(13) 0.0126(13) 0.0318(14) -0.0021(11) 0.0014(11) 0.0001(10)
O1 0.0376(18) 0.122(3) 0.0250(15) 0.0099(17) -0.0024(13) -0.040(2)
C8B 0.0241(13) 0.0249(14) 0.0140(11) 0.0040(10) -0.0027(11) -0.0059(11)
C7B 0.0274(14) 0.0153(13) 0.0237(13) 0.0066(11) -0.0097(11) -0.0047(11)
C6B 0.0210(13) 0.0128(13) 0.0336(14) 0.0010(11) -0.0094(11) -0.0008(10)
C1B 0.0187(13) 0.0124(13) 0.0347(14) 0.0007(11) -0.0055(11) -0.0016(10)
C2B 0.0211(14) 0.0217(15) 0.0445(17) -0.0013(12) -0.0004(13) 0.0010(11)
C3B 0.0218(14) 0.0218(16) 0.064(2) -0.0029(14) -0.0032(14) 0.0054(12)
C4B 0.0242(15) 0.0187(15) 0.064(2) 0.0012(14) -0.0166(15) 0.0067(12)
C5B 0.0341(16) 0.0178(15) 0.0424(17) 0.0058(12) -0.0151(13) -0.0014(12)
N3B 0.0242(12) 0.0329(14) 0.0214(11) 0.0046(10) 0.0030(9) -0.0042(10)
C9B 0.0392(17) 0.0351(18) 0.0380(16) 0.0026(14) 0.0183(14) -0.0040(14)
C8 0.0183(13) 0.0250(14) 0.0118(11) 0.0047(10) 0.0040(10) 0.0037(11)
C9 0.0206(14) 0.0433(18) 0.0279(14) 0.0027(13) -0.0053(12) -0.0011(12)
C7 0.0230(13) 0.0143(13) 0.0222(12) 0.0055(10) 0.0042(11) 0.0044(11)
C6 0.0208(13) 0.0124(12) 0.0296(13) 0.0029(11) 0.0042(11) 0.0018(10)
C2 0.0246(14) 0.0198(14) 0.0409(16) -0.0040(12) -0.0028(12) -0.0013(11)
C3 0.0224(15) 0.0240(16) 0.0574(19) -0.0094(14) 0.0024(14) -0.0058(12)
C4 0.0293(16) 0.0219(15) 0.0494(18) 0.0003(13) 0.0133(14) -0.0053(12)
C5 0.0292(15) 0.0157(14) 0.0365(15) 0.0043(12) 0.0081(12) -0.0020(11)
C12 0.082(3) 0.059(3) 0.032(5) -0.003(3) -0.008(2) 0.012(2)
C11 0.031(3) 0.057(4) 0.006(4) -0.001(3) 0.006(3) -0.013(2)
C10 0.051(2) 0.063(4) 0.025(4) 0.003(4) 0.006(2) 0.003(2)
B1 0.0286(17) 0.0222(16) 0.0252(16) 0.0055(13) 0.0020(13) 0.0074(13)
F4A 0.0376(11) 0.046(3) 0.040(2) 0.0264(15) 0.0047(17) 0.0084(18)
C15 0.084(9) 0.088(10) 0.063(8) 0.007(7) 0.002(7) -0.028(8)
C14 0.073(12) 0.069(12) 0.065(10) 0.000(9) 0.001(9) -0.003(9)
C13 0.054(9) 0.073(11) 0.039(8) -0.010(7) -0.012(7) -0.020(8)
C10A 0.051(2) 0.063(4) 0.025(4) 0.003(4) 0.006(2) 0.003(2)
C11A 0.031(3) 0.057(4) 0.006(4) -0.001(3) 0.006(3) -0.013(2)
C12A 0.082(3) 0.059(3) 0.032(5) -0.003(3) -0.008(2) 0.012(2)
F2A 0.053(2) 0.012(3) 0.037(2) -0.0035(18) -0.0111(16) 0.0093(19)

loop_
_atom_type_symbol
_atom_type_description
_atom_type_scat_dispersion_real
_atom_type_scat_dispersion_imag
_atom_type_scat_source
C C 0.0033 0.0016 'International Tables Vol C Tables 4.2.6.8 and 6.1.1.4'
H H 0.0000 0.0000 'International Tables Vol C Tables 4.2.6.8 and 6.1.1.4'
N N 0.0061 0.0033 'International Tables Vol C Tables 4.2.6.8 and 6.1.1.4'
O O 0.0106 0.0060 'International Tables Vol C Tables 4.2.6.8 and 6.1.1.4'
B B 0.0013 0.0007 'International Tables Vol C Tables 4.2.6.8 and 6.1.1.4'
F F 0.0171 0.0103 'International Tables Vol C Tables 4.2.6.8 and 6.1.1.4'
S S 0.1246 0.1234 'International Tables Vol C Tables 4.2.6.8 and 6.1.1.4'
Fe Fe 0.3463 0.8444 'International Tables Vol C Tables 4.2.6.8 and 6.1.1.4'

loop_
_geom_angle_atom_site_label_1
_geom_angle_atom_site_label_2
_geom_angle_atom_site_label_3
_geom_angle
_geom_angle_site_symmetry_1
S1B Fe1 S2B 175.28(3) .
S1B Fe1 S2 91.51(3) .
S1B Fe1 S1 93.47(3) .
S2 Fe1 S2B 84.27(2) .
S1 Fe1 S2B 90.82(3) .
S1 Fe1 S2 174.65(3) .
N1B Fe1 S2B 84.48(6) .
N1B Fe1 S1B 93.61(6) .
N1B Fe1 S2 92.39(6) .
N1B Fe1 S1 89.27(6) .
N1B Fe1 N1 176.74(8) .
N1 Fe1 S2B 93.72(6) .
N1 Fe1 S1B 87.98(6) .
N1 Fe1 S2 84.72(6) .
N1 Fe1 S1 93.48(6) .
C8B S2B Fe1 94.47(9) .
C1B S1B Fe1 108.16(9) .
C8 S2 Fe1 94.67(9) .
C1 S1 Fe1 108.46(9) .
C8 N3 C9 122.9(2) .
C8 N3 H3 119(2) .
C9 N3 H3 118(2) .
N1B N2B H2B 118.0(18) .
C8B N2B N1B 119.4(2) .
C8B N2B H2B 120.2(18) .
N2B N1B Fe1 115.01(15) .
C7B N1B Fe1 130.74(17) .
C7B N1B N2B 114.3(2) .
N2 N1 Fe1 115.21(15) .
C7 N1 Fe1 130.48(17) .
C7 N1 N2 114.30(19) .
N1 N2 H2 116(2) .
C8 N2 N1 119.1(2) .
C8 N2 H2 118(2) .
C6 C1 S1 124.95(19) .
C6 C1 C2 118.0(2) .
C2 C1 S1 116.9(2) .
N2B C8B S2B 120.00(19) .
N3B C8B S2B 123.1(2) .
N3B C8B N2B 116.9(2) .
N1B C7B H7B 116.9 .
N1B C7B C6B 126.2(2) .
C6B C7B H7B 116.9 .
C1B C6B C7B 124.8(2) .
C5B C6B C7B 116.2(2) .
C5B C6B C1B 118.9(2) .
C6B C1B S1B 125.00(19) .
C2B C1B S1B 116.8(2) .
C2B C1B C6B 118.2(2) .
C1B C2B H2BA 119.3 .
C3B C2B C1B 121.3(3) .
C3B C2B H2BA 119.3 .
C2B C3B H3B 119.8 .
C2B C3B C4B 120.3(3) .
C4B C3B H3B 119.8 .
C3B C4B H4B 120.2 .
C5B C4B C3B 119.6(3) .
C5B C4B H4B 120.2 .
C6B C5B H5B 119.2 .
C4B C5B C6B 121.6(3) .
C4B C5B H5B 119.2 .
C8B N3B C9B 121.2(2) .
N3B C9B H9BA 109.5 .
N3B C9B H9BB 109.5 .
N3B C9B H9BC 109.5 .
H9BA C9B H9BB 109.5 .
H9BA C9B H9BC 109.5 .
H9BB C9B H9BC 109.5 .
N3 C8 S2 122.2(2) .
N3 C8 N2 117.4(2) .
N2 C8 S2 120.37(18) .
N3 C9 H9A 109.5 .
N3 C9 H9B 109.5 .
N3 C9 H9C 109.5 .
H9A C9 H9B 109.5 .
H9A C9 H9C 109.5 .
H9B C9 H9C 109.5 .
N1 C7 H7 116.7 .
N1 C7 C6 126.5(2) .
C6 C7 H7 116.7 .
C1 C6 C7 125.1(2) .
C1 C6 C5 119.3(2) .
C5 C6 C7 115.3(2) .
C1 C2 H2A 119.5 .
C3 C2 C1 121.0(3) .
C3 C2 H2A 119.5 .
C2 C3 H3A 119.5 .
C2 C3 C4 121.1(3) .
C4 C3 H3A 119.5 .
C3 C4 H4 120.6 .
C5 C4 C3 118.8(3) .
C5 C4 H4 120.6 .
C6 C5 H5 119.2 .
C4 C5 C6 121.7(3) .
C4 C5 H5 119.2 .
O1 C11 C12 119.7(11) .
O1 C11 C10 121.2(13) .
C10 C11 C12 119.1(12) .
F2 B1 F3 111.3(7) .
F2 B1 F4 111.7(9) .
F2 B1 F1 119.8(7) .
F2 B1 F4A 82.2(8) .
F2 B1 F2A 20.0(6) .
F3 B1 F4 93.8(4) .
F3 B1 F4A 119.5(3) .
F3 B1 F2A 104.3(3) .
F4 B1 F2A 131.6(5) .
F1 B1 F3 110.9(2) .
F1 B1 F4 106.2(3) .
F1 B1 F4A 110.9(3) .
F1 B1 F2A 108.3(3) .
F4A B1 F4 33.1(2) .
F4A B1 F2A 101.8(4) .
C14 C15 C14 179.997(4) 5_576
C15 C14 H14A 110.3 .
C15 C14 H14B 110.3 .
C15 C14 C13 107.2(11) .
H14A C14 H14B 108.5 .
C13 C14 H14A 110.3 .
C13 C14 H14B 110.3 .
C14 C13 H13A 109.1 .
C14 C13 H13B 109.1 .
H13A C13 H13B 107.8 .
C12A C13 C14 113(2) .
C12A C13 H13A 109.1 .
C12A C13 H13B 109.1 .
H10A C10A H10B 109.5 .
H10A C10A H10C 109.5 .
H10B C10A H10C 109.5 .
C11A C10A H10A 109.5 .
C11A C10A H10B 109.5 .
C11A C10A H10C 109.5 .
C10A C11A H11A 109.8 .
C10A C11A H11B 109.8 .
H11A C11A H11B 108.3 .
C12A C11A C10A 109(4) .
C12A C11A H11A 109.8 .
C12A C11A H11B 109.8 .
C13 C12A C11A 104(3) .
C13 C12A H12A 111.0 .
C13 C12A H12B 111.0 .
C11A C12A H12A 111.0 .
C11A C12A H12B 111.0 .
H12A C12A H12B 109.0 .

loop_
_geom_bond_atom_site_label_1
_geom_bond_atom_site_label_2
_geom_bond_distance
_geom_bond_site_symmetry_2
Fe1 S2B 2.3491(7) .
Fe1 S1B 2.2057(7) .
Fe1 S2 2.3454(7) .
Fe1 S1 2.2065(7) .
Fe1 N1B 1.929(2) .
Fe1 N1 1.9306(19) .
S2B C8B 1.688(2) .
S1B C1B 1.729(2) .
S2 C8 1.689(2) .
S1 C1 1.737(3) .
F2 B1 1.215(13) .
F3 B1 1.387(3) .
F4 B1 1.412(7) .
F1 B1 1.372(3) .
N3 C8 1.320(3) .
N3 C9 1.454(3) .
N3 H3 0.77(3) .
N2B N1B 1.399(3) .
N2B C8B 1.348(3) .
N2B H2B 0.80(3) .
N1B C7B 1.299(3) .
N1 N2 1.400(3) .
N1 C7 1.296(3) .
N2 C8 1.346(3) .
N2 H2 0.78(3) .
C1 C6 1.405(3) .
C1 C2 1.406(3) .
O1 C11 1.250(11) .
C8B N3B 1.331(3) .
C7B H7B 0.9500 .
C7B C6B 1.447(4) .
C6B C1B 1.413(4) .
C6B C5B 1.408(3) .
C1B C2B 1.406(3) .
C2B H2BA 0.9500 .
C2B C3B 1.380(4) .
C3B H3B 0.9500 .
C3B C4B 1.384(4) .
C4B H4B 0.9500 .
C4B C5B 1.370(4) .
C5B H5B 0.9500 .
N3B C9B 1.459(3) .
C9B H9BA 0.9800 .
C9B H9BB 0.9800 .
C9B H9BC 0.9800 .
C9 H9A 0.9800 .
C9 H9B 0.9800 .
C9 H9C 0.9800 .
C7 H7 0.9500 .
C7 C6 1.444(3) .
C6 C5 1.407(3) .
C2 H2A 0.9500 .
C2 C3 1.378(4) .
C3 H3A 0.9500 .
C3 C4 1.383(4) .
C4 H4 0.9500 .
C4 C5 1.372(4) .
C5 H5 0.9500 .
C12 H12C 0.9800 .
C12 H12D 0.9800 .
C12 H12E 0.9800 .
C12 C11 1.474(10) .
C11 C10 1.463(9) .
C10 H10D 0.9800 .
C10 H10E 0.9800 .
C10 H10F 0.9800 .
B1 F4A 1.405(5) .
B1 F2A 1.455(7) .
C15 C14 1.438(13) 5_576
C15 C14 1.438(13) .
C14 H14A 0.9900 .
C14 H14B 0.9900 .
C14 C13 1.525(15) .
C13 H13A 0.9900 .
C13 H13B 0.9900 .
C13 C12A 1.52(2) .
C10A H10A 0.9800 .
C10A H10B 0.9800 .
C10A H10C 0.9800 .
C10A C11A 1.54(2) .
C11A H11A 0.9900 .
C11A H11B 0.9900 .
C11A C12A 1.54(2) .
C12A H12A 0.9900 .
C12A H12B 0.9900 .

loop_
_geom_torsion_atom_site_label_1
_geom_torsion_atom_site_label_2
_geom_torsion_atom_site_label_3
_geom_torsion_atom_site_label_4
_geom_torsion
_geom_torsion_site_symmetry_1
Fe1 S2B C8B N2B 11.0(2) .
Fe1 S2B C8B N3B -168.2(2) .
Fe1 S1B C1B C6B 24.7(2) .
Fe1 S1B C1B C2B -157.90(18) .
Fe1 S2 C8 N3 -170.61(19) .
Fe1 S2 C8 N2 8.02(19) .
Fe1 S1 C1 C6 22.6(2) .
Fe1 S1 C1 C2 -160.49(17) .
Fe1 N1B C7B C6B -4.7(4) .
Fe1 N1 N2 C8 -25.3(3) .
Fe1 N1 C7 C6 -8.6(4) .
S2B Fe1 S1B C1B -97.8(3) .
S2B Fe1 S2 C8 78.78(8) .
S2B Fe1 S1 C1 -124.71(9) .
S2B Fe1 N1B N2B 24.57(15) .
S2B Fe1 N1B C7B -156.4(2) .
S2B Fe1 N1 N2 -60.65(15) .
S2B Fe1 N1 C7 120.8(2) .
S2B C8B N3B C9B 2.8(3) .
S1B Fe1 S2B C8B 48.7(3) .
S1B Fe1 S2 C8 -103.33(8) .
S1B Fe1 S1 C1 57.25(9) .
S1B Fe1 N1B N2B -151.11(15) .
S1B Fe1 N1B C7B 28.0(2) .
S1B Fe1 N1 N2 114.95(15) .
S1B Fe1 N1 C7 -63.6(2) .
S1B C1B C2B C3B 180.0(2) .
S2 Fe1 S2B C8B 75.36(8) .
S2 Fe1 S1B C1B -124.34(9) .
S2 Fe1 S1 C1 -101.1(3) .
S2 Fe1 N1B N2B -59.44(15) .
S2 Fe1 N1B C7B 119.6(2) .
S2 Fe1 N1 N2 23.24(15) .
S2 Fe1 N1 C7 -155.3(2) .
S1 Fe1 S2B C8B -106.79(9) .
S1 Fe1 S1B C1B 57.63(9) .
S1 Fe1 S2 C8 55.0(3) .
S1 Fe1 N1B N2B 115.47(15) .
S1 Fe1 N1B C7B -65.5(2) .
S1 Fe1 N1 N2 -151.70(15) .
S1 Fe1 N1 C7 29.8(2) .
S1 C1 C6 C7 3.5(4) .
S1 C1 C6 C5 177.41(19) .
S1 C1 C2 C3 -178.4(2) .
N2B N1B C7B C6B 174.4(2) .
N2B C8B N3B C9B -176.5(2) .
N1B Fe1 S2B C8B -17.61(10) .
N1B Fe1 S1B C1B -31.85(11) .
N1B Fe1 S2 C8 162.98(10) .
N1B Fe1 S1 C1 150.83(11) .
N1B Fe1 N1 N2 -4.4(16) .
N1B Fe1 N1 C7 177(23) .
N1B N2B C8B S2B 6.2(3) .
N1B N2B C8B N3B -174.6(2) .
N1B C7B C6B C1B -18.0(4) .
N1B C7B C6B C5B 166.6(2) .
N1 Fe1 S2B C8B 159.67(10) .
N1 Fe1 S1B C1B 151.00(10) .
N1 Fe1 S2 C8 -15.50(10) .
N1 Fe1 S1 C1 -30.93(11) .
N1 Fe1 N1B N2B -31.9(16) .
N1 Fe1 N1B C7B 147.1(14) .
N1 N2 C8 S2 8.8(3) .
N1 N2 C8 N3 -172.5(2) .
N1 C7 C6 C1 -15.5(4) .
N1 C7 C6 C5 170.4(2) .
N2 N1 C7 C6 172.9(2) .
C1 C6 C5 C4 1.0(4) .
C1 C2 C3 C4 0.6(4) .
C8B N2B N1B Fe1 -25.1(3) .
C8B N2B N1B C7B 155.6(2) .
C7B C6B C1B S1B 2.7(4) .
C7B C6B C1B C2B -174.7(2) .
C7B C6B C5B C4B 177.8(2) .
C6B C1B C2B C3B -2.4(4) .
C1B C6B C5B C4B 2.0(4) .
C1B C2B C3B C4B 1.5(4) .
C2B C3B C4B C5B 1.2(4) .
C3B C4B C5B C6B -2.9(4) .
C5B C6B C1B S1B 178.03(19) .
C5B C6B C1B C2B 0.6(4) .
C9 N3 C8 S2 4.3(3) .
C9 N3 C8 N2 -174.3(2) .
C7 N1 N2 C8 153.4(2) .
C7 C6 C5 C4 175.5(2) .
C6 C1 C2 C3 -1.3(4) .
C2 C1 C6 C7 -173.4(2) .
C2 C1 C6 C5 0.5(4) .
C2 C3 C4 C5 0.9(4) .
C3 C4 C5 C6 -1.7(4) .
C15 C14 C13 C12A -172(4) .
C14 C15 C14 C13 174(4) 5_576
C14 C13 C12A C11A -170(4) .
C10A C11A C12A C13 175(5) .
